data_4030120
loop_
_publ_author_name
'Fosu, Stacy C.'
'Ferrence, Gregory M.'
'Lash, Timothy D.'

_publ_section_title
;
 Synthesis and metalation of dimethoxybenziporphyrins,
 thiabenziporphyrins, and dibenziporphyrins.
;
_journal_issue 22
_journal_name_full 'The Journal of organic chemistry'
_journal_page_first 11061
_journal_page_last 11074
_journal_paper_doi 10.1021/jo502063w
_journal_volume 79
_journal_year 2014
_chemical_formula_moiety 'C49 H36 N2 O2 S1, 0.5(C6 H14)'
_chemical_formula_sum 'C52 H43 N2 O2 S'
_chemical_formula_weight 759.94
_chemical_name_systematic
;
 2,4-Dimethoxy-3-methyl-6,11,16,21-tetraphenyl-
24-thiabenziporphyrin
;
_space_group_IT_number 2
_symmetry_cell_setting triclinic
_symmetry_Int_Tables_number 2
_symmetry_space_group_name_Hall '-P 1'
_symmetry_space_group_name_H-M 'P -1'
_atom_sites_solution_hydrogens mixed
_atom_sites_solution_primary iterative
_atom_sites_solution_secondary difmap
_audit_creation_date 2014-06-17T14:35:06-00:00
_audit_creation_method 'WinGX routine CIF_UPDATE'
_cell_angle_alpha 117.9910(10)
_cell_angle_beta 107.0500(10)
_cell_angle_gamma 92.9020(10)
_cell_formula_units_Z 2
_cell_length_a 13.0557(4)
_cell_length_b 13.3816(4)
_cell_length_c 13.8875(4)
_cell_measurement_reflns_used 9212
_cell_measurement_temperature 100(2)
_cell_measurement_theta_max 31.89
_cell_measurement_theta_min 2.59
_cell_volume 1996.69(11)
_computing_cell_refinement 'APEX2 & SAINT (Bruker, 2013)'
_computing_data_collection 'APEX2 (Bruker, 2013)'
_computing_data_reduction SAINT
_computing_molecular_graphics
;
<i>Ortep-3</i> for Windows (Farrugia, 2012) and <i>Mercury CSD</i> (Macrae et
 al., 2008)
;
_computing_publication_material
;
        <i>WinGX</i> (Farrugia, 2012) and <i>publCIF</i> (Westrip, 2010)
;
_computing_structure_refinement 'SHELXL-2012 (Sheldrick, 2012)'
_computing_structure_solution 'SUPERFLIP (Palatinus & Chapuis, 2007)'
_diffrn_ambient_temperature 100(2)
_diffrn_measured_fraction_theta_full 0.999
_diffrn_measured_fraction_theta_max 0.943
_diffrn_measurement_details
;
A total of 3672 frames were collected.  The total 
exposure time was 10.20 hours.
;
_diffrn_measurement_device_type 'Bruker APEX-II CCD diffractometer'
_diffrn_measurement_method '\f and \w scans'
_diffrn_radiation_monochromator graphite
_diffrn_radiation_type MoK\a
_diffrn_radiation_wavelength 0.71073
_diffrn_reflns_av_R_equivalents 0.0213
_diffrn_reflns_av_unetI/netI 0.0159
_diffrn_reflns_Laue_measured_fraction_full 0.999
_diffrn_reflns_Laue_measured_fraction_max 0.943
_diffrn_reflns_limit_h_max 19
_diffrn_reflns_limit_h_min -19
_diffrn_reflns_limit_k_max 19
_diffrn_reflns_limit_k_min -19
_diffrn_reflns_limit_l_max 20
_diffrn_reflns_limit_l_min -20
_diffrn_reflns_number 79468
_diffrn_reflns_point_group_measured_fraction_full 0.999
_diffrn_reflns_point_group_measured_fraction_max 0.943
_diffrn_reflns_theta_full 25
_diffrn_reflns_theta_max 32.142
_diffrn_reflns_theta_min 1.674
_diffrn_standards_decay_% 0
_diffrn_standards_number 0
_exptl_absorpt_coefficient_mu 0.126
_exptl_absorpt_correction_T_max 0.7464
_exptl_absorpt_correction_T_min 0.7124
_exptl_absorpt_correction_type multi-scan
_exptl_absorpt_process_details 'Apex2 v2013.2-0 (Bruker, 2013)'
_exptl_crystal_colour blue
_exptl_crystal_density_diffrn 1.264
_exptl_crystal_density_method 'not measured'
_exptl_crystal_description block
_exptl_crystal_F_000 802
_exptl_crystal_size_max 0.328
_exptl_crystal_size_mid 0.273
_exptl_crystal_size_min 0.162
_platon_squeeze_details
;
One hexane molecule has 50 electrons.  The strucutre 
could be refined with the hexane included, but 
there was significant residual electron density, 
which could not be adequately modeled and the 
C-C distance about the crystallographic 
inversion center refined as unrealistically short.
;
_refine_diff_density_max 0.559
_refine_diff_density_min -0.263
_refine_diff_density_rms 0.059
_refine_ls_extinction_method none
_refine_ls_goodness_of_fit_ref 1.068
_refine_ls_hydrogen_treatment mixed
_refine_ls_matrix_type full
_refine_ls_number_constraints 0
_refine_ls_number_parameters 494
_refine_ls_number_reflns 13237
_refine_ls_number_restraints 0
_refine_ls_restrained_S_all 1.068
_refine_ls_R_factor_all 0.0471
_refine_ls_R_factor_gt 0.0418
_refine_ls_shift/su_max 0.001
_refine_ls_shift/su_mean 0
_refine_ls_structure_factor_coef Fsqd
_refine_ls_weighting_details
;
 w=1/[\s^2^(Fo^2^)+(0.0737P)^2^+0.4528P]
 where P=(Fo^2^+2Fc^2^)/3
;
_refine_ls_weighting_scheme calc
_refine_ls_wR_factor_ref 0.1207
_reflns_number_gt 11588
_reflns_number_total 13237
_reflns_threshold_expression 'I > 2\s(I)'
_cod_data_source_file jo502063w_si_001.cif
_cod_data_source_block shelx
_cod_depositor_comments 'Adding full bibliography for 4030120--4030121.cif.'
_cod_original_cell_volume 1996.68(10)
_cod_database_code 4030120
_shelxl_version_number 0.000002012

loop_
_symmetry_equiv_pos_as_xyz
'x, y, z'
'-x, -y, -z'

loop_
_atom_site_label
_atom_site_fract_x
_atom_site_fract_y
_atom_site_fract_z
_atom_site_U_iso_or_equiv
_atom_site_adp_type
_atom_site_calc_flag
_atom_site_occupancy
_atom_site_type_symbol
C22 0.01453(7) 0.73788(7) -0.03925(8) 0.01453(15) Uani d 1 C
N23 0.13112(6) 0.55068(7) -0.18926(6) 0.01407(13) Uani d 1 N
S24 0.30117(2) 0.70464(2) 0.00615(2) 0.01373(6) Uani d 1 S
N25 0.24694(6) 0.88359(7) 0.17068(7) 0.01553(14) Uani d 1 N
C1 0.00397(7) 0.81029(7) 0.06839(8) 0.01412(15) Uani d 1 C
C2 -0.07766(7) 0.76797(8) 0.09610(8) 0.01476(15) Uani d 1 C
O2 -0.09291(6) 0.83816(6) 0.19968(6) 0.01957(14) Uani d 1 O
C2A -0.01944(12) 0.83736(14) 0.29762(10) 0.0370(3) Uani d 1 C
H2A1 -0.0329 0.7593 0.2866 0.056 Uiso calc 1 H
H2A2 -0.0312 0.8929 0.3686 0.056 Uiso calc 1 H
H2A3 0.0565 0.8593 0.3051 0.056 Uiso calc 1 H
C3 -0.14579(7) 0.65732(8) 0.02189(8) 0.01451(15) Uani d 1 C
C3A -0.22927(8) 0.61216(9) 0.05488(9) 0.02136(18) Uani d 1 C
H3A1 -0.1962 0.5712 0.0947 0.032 Uiso calc 1 H
H3A2 -0.2923 0.5585 -0.0157 0.032 Uiso calc 1 H
H3A3 -0.2538 0.6772 0.1073 0.032 Uiso calc 1 H
C4 -0.13416(7) 0.58936(7) -0.08544(8) 0.01354(15) Uani d 1 C
O4 -0.20157(5) 0.48043(6) -0.16012(6) 0.01855(13) Uani d 1 O
C4A -0.15176(10) 0.39083(9) -0.14975(11) 0.0266(2) Uani d 1 C
H4A1 -0.0863 0.3879 -0.1711 0.04 Uiso calc 1 H
H4A2 -0.2044 0.3158 -0.2022 0.04 Uiso calc 1 H
H4A3 -0.1307 0.4077 -0.069 0.04 Uiso calc 1 H
C5 -0.05701(7) 0.62906(7) -0.11929(7) 0.01299(14) Uani d 1 C
C6 -0.06199(7) 0.55789(7) -0.24122(7) 0.01315(14) Uani d 1 C
C6A -0.17028(7) 0.52159(8) -0.33554(8) 0.01559(15) Uani d 1 C
C6B -0.23237(8) 0.60379(9) -0.33414(10) 0.02278(19) Uani d 1 C
H6B -0.2077 0.6811 -0.2698 0.027 Uiso calc 1 H
C6C -0.33018(9) 0.57321(12) -0.42638(11) 0.0314(2) Uani d 1 C
H6C -0.3706 0.6303 -0.426 0.038 Uiso calc 1 H
C6D -0.36883(9) 0.45975(12) -0.51874(11) 0.0319(2) Uani d 1 C
H6D -0.4356 0.4392 -0.5817 0.038 Uiso calc 1 H
C6E -0.30999(9) 0.37626(11) -0.51924(9) 0.0281(2) Uani d 1 C
H6E -0.3373 0.2981 -0.5816 0.034 Uiso calc 1 H
C6F -0.21090(8) 0.40703(9) -0.42833(8) 0.02057(18) Uani d 1 C
H6F -0.1705 0.3497 -0.4293 0.025 Uiso calc 1 H
C7 0.02768(7) 0.52822(7) -0.27101(7) 0.01340(15) Uani d 1 C
C8 0.03237(7) 0.47085(8) -0.38828(8) 0.01621(16) Uani d 1 C
H8 -0.0265 0.4468 -0.4595 0.019 Uiso calc 1 H
C9 0.13699(7) 0.45864(8) -0.37559(8) 0.01640(16) Uani d 1 C
H9 0.1663 0.4243 -0.4358 0.02 Uiso calc 1 H
C10 0.19569(7) 0.50916(7) -0.24996(7) 0.01342(15) Uani d 1 C
C11 0.31112(7) 0.51861(7) -0.19312(7) 0.01309(14) Uani d 1 C
C11A 0.36817(7) 0.43708(8) -0.26261(7) 0.01498(15) Uani d 1 C
C11B 0.31604(8) 0.31923(8) -0.33732(8) 0.01970(17) Uani d 1 C
H11B 0.2442 0.2929 -0.3436 0.024 Uiso calc 1 H
C11C 0.36835(10) 0.24062(9) -0.40226(9) 0.0280(2) Uani d 1 C
H11C 0.3322 0.1611 -0.4529 0.034 Uiso calc 1 H
C11D 0.47367(10) 0.27882(11) -0.39282(10) 0.0325(3) Uani d 1 C
H11D 0.5097 0.2249 -0.4367 0.039 Uiso calc 1 H
C11E 0.52643(9) 0.39461(11) -0.32012(9) 0.0282(2) Uani d 1 C
H11E 0.5985 0.4202 -0.3138 0.034 Uiso calc 1 H
C11F 0.47340(8) 0.47363(9) -0.25611(8) 0.01970(17) Uani d 1 C
H11F 0.5092 0.5534 -0.2074 0.024 Uiso calc 1 H
C12 0.36427(7) 0.60158(7) -0.07685(7) 0.01320(14) Uani d 1 C
C13 0.47630(7) 0.61870(8) -0.00562(8) 0.01499(15) Uani d 1 C
H13 0.5223 0.5673 -0.0318 0.018 Uiso calc 1 H
C14 0.50999(7) 0.71467(8) 0.10194(8) 0.01624(16) Uani d 1 C
H14 0.5814 0.7362 0.1588 0.019 Uiso calc 1 H
C15 0.42722(7) 0.78112(7) 0.12206(7) 0.01421(15) Uani d 1 C
C16 0.44274(7) 0.89169(8) 0.21381(7) 0.01465(15) Uani d 1 C
C16A 0.55494(7) 0.96013(8) 0.29711(8) 0.01602(16) Uani d 1 C
C16B 0.64285(8) 0.96046(9) 0.25849(9) 0.02163(18) Uani d 1 C
H16B 0.6301 0.9172 0.1773 0.026 Uiso calc 1 H
C16C 0.74833(9) 1.02313(10) 0.33719(11) 0.0286(2) Uani d 1 C
H16C 0.8073 1.0218 0.3099 0.034 Uiso calc 1 H
C16D 0.76707(9) 1.08770(10) 0.45589(11) 0.0308(2) Uani d 1 C
H16D 0.8391 1.1303 0.5099 0.037 Uiso calc 1 H
C16E 0.68104(10) 1.09018(9) 0.49584(9) 0.0282(2) Uani d 1 C
H16E 0.694 1.1348 0.577 0.034 Uiso calc 1 H
C16F 0.57538(8) 1.02708(8) 0.41662(8) 0.02085(18) Uani d 1 C
H16F 0.5166 1.0297 0.4444 0.025 Uiso calc 1 H
C17 0.34972(7) 0.94536(7) 0.22423(8) 0.01483(15) Uani d 1 C
C18 0.35425(8) 1.07031(8) 0.28381(9) 0.01958(17) Uani d 1 C
H18 0.4184 1.1313 0.3284 0.023 Uiso calc 1 H
C19 0.24908(8) 1.08143(8) 0.26255(9) 0.02017(18) Uani d 1 C
H19 0.2246 1.152 0.2886 0.024 Uiso calc 1 H
C20 0.17980(7) 0.96367(7) 0.19155(8) 0.01604(16) Uani d 1 C
C21 0.06716(7) 0.93220(8) 0.14888(8) 0.01601(16) Uani d 1 C
C21A 0.00124(8) 1.02162(8) 0.17985(9) 0.01978(18) Uani d 1 C
C21B 0.02760(9) 1.11351(9) 0.29421(11) 0.0298(2) Uani d 1 C
H21B 0.0887 1.119 0.3555 0.036 Uiso calc 1 H
C21C -0.03550(11) 1.19700(10) 0.31863(13) 0.0387(3) Uani d 1 C
H21C -0.0166 1.2595 0.3964 0.046 Uiso calc 1 H
C21D -0.12540(11) 1.18961(10) 0.23056(14) 0.0376(3) Uani d 1 C
H21D -0.1677 1.2472 0.2478 0.045 Uiso calc 1 H
C21E -0.15356(10) 1.09815(10) 0.11726(13) 0.0310(2) Uani d 1 C
H21E -0.2155 1.0926 0.0567 0.037 Uiso calc 1 H
C21F -0.09099(8) 1.01431(9) 0.09214(10) 0.02295(19) Uani d 1 C
H21F -0.1112 0.9513 0.0144 0.028 Uiso calc 1 H
H22 0.0648(11) 0.7652(12) -0.0605(12) 0.019(3) Uiso d 1 H

loop_
_atom_site_aniso_label
_atom_site_aniso_U_11
_atom_site_aniso_U_22
_atom_site_aniso_U_33
_atom_site_aniso_U_12
_atom_site_aniso_U_13
_atom_site_aniso_U_23
C22 0.0142(3) 0.0124(3) 0.0160(4) 0.0027(3) 0.0079(3) 0.0050(3)
N23 0.0129(3) 0.0150(3) 0.0127(3) 0.0042(2) 0.0050(2) 0.0054(3)
S24 0.01256(9) 0.01213(9) 0.01273(9) 0.00397(7) 0.00477(7) 0.00322(7)
N25 0.0151(3) 0.0125(3) 0.0157(3) 0.0033(3) 0.0066(3) 0.0040(3)
C1 0.0137(3) 0.0118(3) 0.0150(4) 0.0043(3) 0.0068(3) 0.0044(3)
C2 0.0149(4) 0.0156(4) 0.0158(4) 0.0072(3) 0.0085(3) 0.0074(3)
O2 0.0227(3) 0.0212(3) 0.0162(3) 0.0095(3) 0.0120(3) 0.0072(3)
C2A 0.0428(7) 0.0528(8) 0.0202(5) 0.0231(6) 0.0155(5) 0.0186(5)
C3 0.0126(3) 0.0166(4) 0.0178(4) 0.0055(3) 0.0075(3) 0.0100(3)
C3A 0.0187(4) 0.0252(4) 0.0271(5) 0.0056(3) 0.0136(4) 0.0153(4)
C4 0.0110(3) 0.0130(3) 0.0161(4) 0.0033(3) 0.0041(3) 0.0073(3)
O4 0.0151(3) 0.0148(3) 0.0212(3) -0.0009(2) 0.0034(2) 0.0078(3)
C4A 0.0314(5) 0.0148(4) 0.0338(5) 0.0060(4) 0.0128(4) 0.0117(4)
C5 0.0119(3) 0.0121(3) 0.0139(3) 0.0037(3) 0.0052(3) 0.0053(3)
C6 0.0128(3) 0.0111(3) 0.0139(3) 0.0029(3) 0.0044(3) 0.0052(3)
C6A 0.0132(3) 0.0171(4) 0.0155(4) 0.0035(3) 0.0045(3) 0.0080(3)
C6B 0.0184(4) 0.0231(4) 0.0280(5) 0.0075(3) 0.0060(4) 0.0149(4)
C6C 0.0198(5) 0.0410(6) 0.0399(6) 0.0111(4) 0.0054(4) 0.0281(6)
C6D 0.0171(4) 0.0498(7) 0.0276(5) 0.0019(4) -0.0004(4) 0.0242(5)
C6E 0.0197(4) 0.0342(6) 0.0185(4) -0.0024(4) 0.0011(4) 0.0085(4)
C6F 0.0171(4) 0.0199(4) 0.0174(4) 0.0017(3) 0.0036(3) 0.0056(3)
C7 0.0134(3) 0.0128(3) 0.0124(3) 0.0036(3) 0.0045(3) 0.0051(3)
C8 0.0166(4) 0.0181(4) 0.0128(3) 0.0051(3) 0.0052(3) 0.0069(3)
C9 0.0173(4) 0.0190(4) 0.0123(3) 0.0061(3) 0.0066(3) 0.0066(3)
C10 0.0140(3) 0.0131(3) 0.0125(3) 0.0043(3) 0.0056(3) 0.0054(3)
C11 0.0134(3) 0.0127(3) 0.0130(3) 0.0049(3) 0.0062(3) 0.0052(3)
C11A 0.0164(4) 0.0156(4) 0.0122(3) 0.0076(3) 0.0059(3) 0.0056(3)
C11B 0.0222(4) 0.0164(4) 0.0159(4) 0.0073(3) 0.0047(3) 0.0057(3)
C11C 0.0348(6) 0.0200(4) 0.0180(4) 0.0149(4) 0.0054(4) 0.0027(4)
C11D 0.0322(6) 0.0365(6) 0.0200(5) 0.0237(5) 0.0104(4) 0.0055(4)
C11E 0.0204(4) 0.0420(6) 0.0195(4) 0.0163(4) 0.0105(4) 0.0107(4)
C11F 0.0165(4) 0.0249(4) 0.0159(4) 0.0079(3) 0.0076(3) 0.0077(3)
C12 0.0137(3) 0.0123(3) 0.0139(3) 0.0046(3) 0.0064(3) 0.0059(3)
C13 0.0146(4) 0.0158(4) 0.0149(4) 0.0066(3) 0.0060(3) 0.0074(3)
C14 0.0151(4) 0.0175(4) 0.0145(4) 0.0055(3) 0.0044(3) 0.0073(3)
C15 0.0140(3) 0.0140(4) 0.0134(3) 0.0036(3) 0.0047(3) 0.0060(3)
C16 0.0148(4) 0.0136(3) 0.0130(3) 0.0025(3) 0.0045(3) 0.0051(3)
C16A 0.0160(4) 0.0132(3) 0.0152(4) 0.0029(3) 0.0039(3) 0.0054(3)
C16B 0.0182(4) 0.0219(4) 0.0213(4) 0.0027(3) 0.0068(3) 0.0086(4)
C16C 0.0166(4) 0.0273(5) 0.0362(6) 0.0026(4) 0.0073(4) 0.0133(5)
C16D 0.0201(5) 0.0225(5) 0.0318(6) 0.0012(4) -0.0030(4) 0.0076(4)
C16E 0.0309(5) 0.0191(4) 0.0176(4) 0.0042(4) -0.0009(4) 0.0020(4)
C16F 0.0244(4) 0.0165(4) 0.0158(4) 0.0049(3) 0.0056(3) 0.0047(3)
C17 0.0159(4) 0.0121(3) 0.0138(3) 0.0027(3) 0.0059(3) 0.0042(3)
C18 0.0185(4) 0.0116(4) 0.0215(4) 0.0018(3) 0.0058(3) 0.0039(3)
C19 0.0195(4) 0.0111(4) 0.0232(4) 0.0035(3) 0.0075(3) 0.0037(3)
C20 0.0175(4) 0.0114(3) 0.0158(4) 0.0036(3) 0.0076(3) 0.0033(3)
C21 0.0171(4) 0.0124(3) 0.0161(4) 0.0041(3) 0.0083(3) 0.0039(3)
C21A 0.0187(4) 0.0127(4) 0.0260(5) 0.0050(3) 0.0126(3) 0.0056(3)
C21B 0.0241(5) 0.0187(4) 0.0312(5) 0.0037(4) 0.0140(4) -0.0011(4)
C21C 0.0334(6) 0.0156(4) 0.0518(8) 0.0047(4) 0.0267(6) -0.0010(5)
C21D 0.0325(6) 0.0195(5) 0.0720(9) 0.0139(4) 0.0354(6) 0.0213(6)
C21E 0.0252(5) 0.0291(5) 0.0577(8) 0.0144(4) 0.0248(5) 0.0298(6)
C21F 0.0216(4) 0.0208(4) 0.0335(5) 0.0084(3) 0.0147(4) 0.0160(4)

loop_
_atom_type_symbol
_atom_type_description
_atom_type_scat_dispersion_real
_atom_type_scat_dispersion_imag
_atom_type_scat_source
C C 0.0033 0.0016 'International Tables Vol C Tables 4.2.6.8 and 6.1.1.4'
H H 0 0 'International Tables Vol C Tables 4.2.6.8 and 6.1.1.4'
N N 0.0061 0.0033 'International Tables Vol C Tables 4.2.6.8 and 6.1.1.4'
S S 0.1246 0.1234 'International Tables Vol C Tables 4.2.6.8 and 6.1.1.4'
O O 0.0106 0.006 'International Tables Vol C Tables 4.2.6.8 and 6.1.1.4'

loop_
_geom_angle_atom_site_label_1
_geom_angle_atom_site_label_2
_geom_angle_atom_site_label_3
_geom_angle
C5 C22 C1 121.16(8)
C5 C22 H22 119.3(8)
C1 C22 H22 119.2(8)
C10 N23 C7 105.96(7)
C15 S24 C12 91.41(4)
C17 N25 C20 106.29(7)
C22 C1 C2 117.94(8)
C22 C1 C21 123.19(8)
C2 C1 C21 118.62(8)
O2 C2 C3 117.85(8)
O2 C2 C1 119.64(8)
C3 C2 C1 122.51(8)
C2 O2 C2A 113.79(8)
O2 C2A H2A1 109.5
O2 C2A H2A2 109.5
H2A1 C2A H2A2 109.5
O2 C2A H2A3 109.5
H2A1 C2A H2A3 109.5
H2A2 C2A H2A3 109.5
C2 C3 C4 117.55(8)
C2 C3 C3A 121.74(8)
C4 C3 C3A 120.71(8)
C3 C3A H3A1 109.5
C3 C3A H3A2 109.5
H3A1 C3A H3A2 109.5
C3 C3A H3A3 109.5
H3A1 C3A H3A3 109.5
H3A2 C3A H3A3 109.5
O4 C4 C3 118.24(8)
O4 C4 C5 119.55(8)
C3 C4 C5 122.20(8)
C4 O4 C4A 112.94(7)
O4 C4A H4A1 109.5
O4 C4A H4A2 109.5
H4A1 C4A H4A2 109.5
O4 C4A H4A3 109.5
H4A1 C4A H4A3 109.5
H4A2 C4A H4A3 109.5
C22 C5 C4 118.42(8)
C22 C5 C6 123.36(8)
C4 C5 C6 118.02(7)
C7 C6 C5 123.86(8)
C7 C6 C6A 118.86(8)
C5 C6 C6A 117.22(7)
C6B C6A C6F 118.77(9)
C6B C6A C6 119.63(8)
C6F C6A C6 121.58(8)
C6C C6B C6A 120.41(10)
C6C C6B H6B 119.8
C6A C6B H6B 119.8
C6D C6C C6B 120.26(11)
C6D C6C H6C 119.9
C6B C6C H6C 119.9
C6C C6D C6E 119.94(10)
C6C C6D H6D 120
C6E C6D H6D 120
C6D C6E C6F 119.97(11)
C6D C6E H6E 120
C6F C6E H6E 120
C6E C6F C6A 120.59(10)
C6E C6F H6F 119.7
C6A C6F H6F 119.7
C6 C7 N23 123.20(8)
C6 C7 C8 127.23(8)
N23 C7 C8 109.57(7)
C9 C8 C7 106.55(8)
C9 C8 H8 126.7
C7 C8 H8 126.7
C8 C9 C10 105.90(8)
C8 C9 H9 127.1
C10 C9 H9 127.1
N23 C10 C11 121.57(8)
N23 C10 C9 112.01(7)
C11 C10 C9 126.39(8)
C12 C11 C10 119.70(7)
C12 C11 C11A 122.02(8)
C10 C11 C11A 118.29(7)
C11F C11A C11B 118.41(8)
C11F C11A C11 122.01(8)
C11B C11A C11 119.58(8)
C11C C11B C11A 120.74(10)
C11C C11B H11B 119.6
C11A C11B H11B 119.6
C11D C11C C11B 119.74(10)
C11D C11C H11C 120.1
C11B C11C H11C 120.1
C11E C11D C11C 120.51(9)
C11E C11D H11D 119.7
C11C C11D H11D 119.7
C11D C11E C11F 119.72(10)
C11D C11E H11E 120.1
C11F C11E H11E 120.1
C11E C11F C11A 120.87(10)
C11E C11F H11F 119.6
C11A C11F H11F 119.6
C11 C12 C13 126.91(8)
C11 C12 S24 123.22(6)
C13 C12 S24 109.88(6)
C14 C13 C12 113.91(8)
C14 C13 H13 123
C12 C13 H13 123
C13 C14 C15 113.57(8)
C13 C14 H14 123.2
C15 C14 H14 123.2
C16 C15 C14 126.62(8)
C16 C15 S24 123.20(7)
C14 C15 S24 110.07(6)
C15 C16 C17 119.97(8)
C15 C16 C16A 120.55(8)
C17 C16 C16A 119.31(8)
C16F C16A C16B 118.24(9)
C16F C16A C16 120.46(8)
C16B C16A C16 121.30(8)
C16C C16B C16A 121.06(10)
C16C C16B H16B 119.5
C16A C16B H16B 119.5
C16D C16C C16B 119.68(10)
C16D C16C H16C 120.2
C16B C16C H16C 120.2
C16E C16D C16C 120.23(10)
C16E C16D H16D 119.9
C16C C16D H16D 119.9
C16D C16E C16F 119.91(10)
C16D C16E H16E 120
C16F C16E H16E 120
C16E C16F C16A 120.85(10)
C16E C16F H16F 119.6
C16A C16F H16F 119.6
N25 C17 C16 122.16(8)
N25 C17 C18 111.65(8)
C16 C17 C18 125.99(8)
C19 C18 C17 106.20(8)
C19 C18 H18 126.9
C17 C18 H18 126.9
C18 C19 C20 106.79(8)
C18 C19 H19 126.6
C20 C19 H19 126.6
C21 C20 N25 123.38(8)
C21 C20 C19 127.56(8)
N25 C20 C19 109.06(8)
C20 C21 C21A 120.48(8)
C20 C21 C1 123.48(8)
C21A C21 C1 116.03(8)
C21B C21A C21F 118.46(9)
C21B C21A C21 122.33(10)
C21F C21A C21 119.21(9)
C21C C21B C21A 120.23(12)
C21C C21B H21B 119.9
C21A C21B H21B 119.9
C21D C21C C21B 120.60(12)
C21D C21C H21C 119.7
C21B C21C H21C 119.7
C21E C21D C21C 119.84(10)
C21E C21D H21D 120.1
C21C C21D H21D 120.1
C21D C21E C21F 119.93(12)
C21D C21E H21E 120
C21F C21E H21E 120
C21E C21F C21A 120.93(11)
C21E C21F H21F 119.5
C21A C21F H21F 119.5

loop_
_geom_bond_atom_site_label_1
_geom_bond_atom_site_label_2
_geom_bond_distance
C22 C5 1.4009(12)
C22 C1 1.4026(12)
C22 H22 0.917(14)
N23 C10 1.3246(11)
N23 C7 1.3937(11)
S24 C15 1.7540(9)
S24 C12 1.7576(8)
N25 C17 1.3276(11)
N25 C20 1.3976(11)
C1 C2 1.4101(12)
C1 C21 1.4842(12)
C2 O2 1.3820(10)
C2 C3 1.3938(12)
O2 C2A 1.4212(14)
C2A H2A1 0.98
C2A H2A2 0.98
C2A H2A3 0.98
C3 C4 1.3950(12)
C3 C3A 1.4996(12)
C3A H3A1 0.98
C3A H3A2 0.98
C3A H3A3 0.98
C4 O4 1.3750(10)
C4 C5 1.4056(12)
O4 C4A 1.4377(13)
C4A H4A1 0.98
C4A H4A2 0.98
C4A H4A3 0.98
C5 C6 1.4812(12)
C6 C7 1.3698(11)
C6 C6A 1.4825(12)
C6A C6B 1.3953(13)
C6A C6F 1.3980(13)
C6B C6C 1.3909(14)
C6B H6B 0.95
C6C C6D 1.3856(19)
C6C H6C 0.95
C6D C6E 1.3861(18)
C6D H6D 0.95
C6E C6F 1.3919(14)
C6E H6E 0.95
C6F H6F 0.95
C7 C8 1.4612(12)
C8 C9 1.3534(12)
C8 H8 0.95
C9 C10 1.4645(12)
C9 H9 0.95
C10 C11 1.4490(12)
C11 C12 1.3796(12)
C11 C11A 1.4805(11)
C11A C11F 1.3973(13)
C11A C11B 1.4029(13)
C11B C11C 1.3892(14)
C11B H11B 0.95
C11C C11D 1.3890(19)
C11C H11C 0.95
C11D C11E 1.3821(18)
C11D H11D 0.95
C11E C11F 1.3931(13)
C11E H11E 0.95
C11F H11F 0.95
C12 C13 1.4406(12)
C13 C14 1.3531(12)
C13 H13 0.95
C14 C15 1.4414(12)
C14 H14 0.95
C15 C16 1.3793(12)
C16 C17 1.4509(12)
C16 C16A 1.4828(12)
C16A C16F 1.3960(13)
C16A C16B 1.4027(13)
C16B C16C 1.3908(14)
C16B H16B 0.95
C16C C16D 1.3888(18)
C16C H16C 0.95
C16D C16E 1.3864(18)
C16D H16D 0.95
C16E C16F 1.3951(14)
C16E H16E 0.95
C16F H16F 0.95
C17 C18 1.4651(12)
C18 C19 1.3487(13)
C18 H18 0.95
C19 C20 1.4655(12)
C19 H19 0.95
C20 C21 1.3723(12)
C21 C21A 1.4818(12)
C21A C21B 1.3987(14)
C21A C21F 1.3997(15)
C21B C21C 1.3939(16)
C21B H21B 0.95
C21C C21D 1.384(2)
C21C H21C 0.95
C21D C21E 1.384(2)
C21D H21D 0.95
C21E C21F 1.3929(14)
C21E H21E 0.95
C21F H21F 0.95

loop_
_geom_torsion_atom_site_label_1
_geom_torsion_atom_site_label_2
_geom_torsion_atom_site_label_3
_geom_torsion_atom_site_label_4
_geom_torsion
C5 C22 C1 C2 2.94(13)
C5 C22 C1 C21 -171.28(8)
C22 C1 C2 O2 -177.94(8)
C21 C1 C2 O2 -3.45(12)
C22 C1 C2 C3 1.18(13)
C21 C1 C2 C3 175.67(8)
C3 C2 O2 C2A 97.53(11)
C1 C2 O2 C2A -83.31(12)
O2 C2 C3 C4 176.46(8)
C1 C2 C3 C4 -2.68(13)
O2 C2 C3 C3A -3.23(13)
C1 C2 C3 C3A 177.64(8)
C2 C3 C4 O4 -179.35(7)
C3A C3 C4 O4 0.34(12)
C2 C3 C4 C5 0.13(13)
C3A C3 C4 C5 179.82(8)
C3 C4 O4 C4A -95.08(10)
C5 C4 O4 C4A 85.42(10)
C1 C22 C5 C4 -5.34(13)
C1 C22 C5 C6 169.33(8)
O4 C4 C5 C22 -176.73(8)
C3 C4 C5 C22 3.80(13)
O4 C4 C5 C6 8.31(12)
C3 C4 C5 C6 -171.17(8)
C22 C5 C6 C7 53.18(13)
C4 C5 C6 C7 -132.13(9)
C22 C5 C6 C6A -124.16(9)
C4 C5 C6 C6A 50.54(11)
C7 C6 C6A C6B -128.57(10)
C5 C6 C6A C6B 48.91(12)
C7 C6 C6A C6F 49.63(13)
C5 C6 C6A C6F -132.89(9)
C6F C6A C6B C6C -3.12(15)
C6 C6A C6B C6C 175.13(10)
C6A C6B C6C C6D 2.22(18)
C6B C6C C6D C6E 0.12(18)
C6C C6D C6E C6F -1.49(18)
C6D C6E C6F C6A 0.54(16)
C6B C6A C6F C6E 1.75(15)
C6 C6A C6F C6E -176.47(9)
C5 C6 C7 N23 7.60(14)
C6A C6 C7 N23 -175.11(8)
C5 C6 C7 C8 -171.97(8)
C6A C6 C7 C8 5.32(14)
C10 N23 C7 C6 179.42(8)
C10 N23 C7 C8 -0.94(10)
C6 C7 C8 C9 -179.72(9)
N23 C7 C8 C9 0.66(10)
C7 C8 C9 C10 -0.12(10)
C7 N23 C10 C11 179.11(8)
C7 N23 C10 C9 0.88(10)
C8 C9 C10 N23 -0.49(11)
C8 C9 C10 C11 -178.61(8)
N23 C10 C11 C12 -21.06(13)
C9 C10 C11 C12 156.90(9)
N23 C10 C11 C11A 158.39(8)
C9 C10 C11 C11A -23.66(13)
C12 C11 C11A C11F -43.64(13)
C10 C11 C11A C11F 136.92(9)
C12 C11 C11A C11B 136.14(9)
C10 C11 C11A C11B -43.29(12)
C11F C11A C11B C11C 0.69(14)
C11 C11A C11B C11C -179.10(9)
C11A C11B C11C C11D 0.33(16)
C11B C11C C11D C11E -0.60(18)
C11C C11D C11E C11F -0.19(18)
C11D C11E C11F C11A 1.25(16)
C11B C11A C11F C11E -1.49(14)
C11 C11A C11F C11E 178.30(9)
C10 C11 C12 C13 176.38(8)
C11A C11 C12 C13 -3.04(14)
C10 C11 C12 S24 -4.05(12)
C11A C11 C12 S24 176.52(7)
C15 S24 C12 C11 -170.33(8)
C15 S24 C12 C13 9.30(7)
C11 C12 C13 C14 173.18(9)
S24 C12 C13 C14 -6.43(10)
C12 C13 C14 C15 -1.13(12)
C13 C14 C15 C16 -168.00(9)
C13 C14 C15 S24 8.19(10)
C12 S24 C15 C16 166.44(8)
C12 S24 C15 C14 -9.91(7)
C14 C15 C16 C17 -177.60(8)
S24 C15 C16 C17 6.67(12)
C14 C15 C16 C16A 7.17(14)
S24 C15 C16 C16A -168.56(7)
C15 C16 C16A C16F -139.23(9)
C17 C16 C16A C16F 45.51(12)
C15 C16 C16A C16B 41.37(13)
C17 C16 C16A C16B -133.89(9)
C16F C16A C16B C16C 1.76(15)
C16 C16A C16B C16C -178.83(9)
C16A C16B C16C C16D -0.80(17)
C16B C16C C16D C16E -0.29(18)
C16C C16D C16E C16F 0.36(18)
C16D C16E C16F C16A 0.65(16)
C16B C16A C16F C16E -1.68(15)
C16 C16A C16F C16E 178.90(9)
C20 N25 C17 C16 -174.77(8)
C20 N25 C17 C18 0.32(10)
C15 C16 C17 N25 19.74(13)
C16A C16 C17 N25 -164.97(8)
C15 C16 C17 C18 -154.62(9)
C16A C16 C17 C18 20.67(14)
N25 C17 C18 C19 -0.78(12)
C16 C17 C18 C19 174.09(9)
C17 C18 C19 C20 0.85(11)
C17 N25 C20 C21 179.45(9)
C17 N25 C20 C19 0.22(10)
C18 C19 C20 C21 -179.90(10)
C18 C19 C20 N25 -0.71(11)
N25 C20 C21 C21A 176.62(9)
C19 C20 C21 C21A -4.30(15)
N25 C20 C21 C1 -4.95(15)
C19 C20 C21 C1 174.13(9)
C22 C1 C21 C20 -56.34(13)
C2 C1 C21 C20 129.48(10)
C22 C1 C21 C21A 122.16(10)
C2 C1 C21 C21A -52.03(12)
C20 C21 C21A C21B -45.12(15)
C1 C21 C21A C21B 136.33(10)
C20 C21 C21A C21F 135.07(10)
C1 C21 C21A C21F -43.47(13)
C21F C21A C21B C21C -1.63(17)
C21 C21A C21B C21C 178.57(11)
C21A C21B C21C C21D 0.58(19)
C21B C21C C21D C21E 0.45(19)
C21C C21D C21E C21F -0.40(18)
C21D C21E C21F C21A -0.68(16)
C21B C21A C21F C21E 1.68(15)
C21 C21A C21F C21E -178.50(9)

loop_
_platon_squeeze_void_nr
_platon_squeeze_void_average_x
_platon_squeeze_void_average_y
_platon_squeeze_void_average_z
_platon_squeeze_void_volume
_platon_squeeze_void_count_electrons
_platon_squeeze_void_content
1 0.500 0.000 0.000 208 51 ' '
